data_2216087
loop_
_publ_author_name
'Diane Conrad'
'Jennifer DeCoskey'
'Christopher Yeisley'
'Matthias Zeller'
'Allen D. Hunter'
'Edward P. Zovinka'

_publ_section_title
;[5,10,15,20-Tetrakis(2,6-dimethoxyphenyl)porphyrinato]nickel(II)--toluene--dichloromethane
 (3/2/4):a mixed solvate
;
_journal_coeditor_code PK2051
_journal_issue 11
_journal_name_full 'Acta Crystallographica Section E'
_journal_page_first m2824
_journal_page_last m2824
_journal_paper_doi 10.1107/S1600536807051872
_journal_volume 63
_journal_year 2007
_chemical_formula_iupac '[Ni (C52 H44 N4 O8)], 0.67C7 H8, 1.33C H2 Cl2'
_chemical_formula_moiety 'C52 H44 N4 Ni O8, 0.67(C7 H8), 1.33(C H2 Cl2)'
_chemical_formula_sum 'C58 H52 Cl2.67 N4 Ni O8'
_chemical_formula_weight 1086.26
_chemical_name_systematic
;
[5,10,15,20-Tetrakis(2,6-dimethoxyphenyl)porphyrinato]nickel(II)--toluene--
dichloromethane (3/2/4)
;
_space_group_IT_number 14
_symmetry_cell_setting monoclinic
_symmetry_space_group_name_Hall '-P 2yn'
_symmetry_space_group_name_H-M 'P 1 21/n 1'
_atom_sites_solution_hydrogens geom
_atom_sites_solution_primary direct
_atom_sites_solution_secondary difmap
_audit_creation_method SHELXL-97
_cell_angle_alpha 90.00
_cell_angle_beta 92.8130(10)
_cell_angle_gamma 90.00
_cell_formula_units_Z 6
_cell_length_a 16.8286(10)
_cell_length_b 26.1041(15)
_cell_length_c 17.6845(10)
_cell_measurement_reflns_used 9043
_cell_measurement_temperature 100(2)
_cell_measurement_theta_max 32.03
_cell_measurement_theta_min 2.26
_cell_volume 7759.4(8)
_computing_cell_refinement 'SAINT-Plus (Bruker, 2003)'
_computing_data_collection 'SMART (Bruker, 2002)'
_computing_data_reduction 'SAINT-Plus (Bruker, 2003)'
_computing_molecular_graphics 'SHELXTL (Bruker, 2000)'
_computing_publication_material 'SHELXTL (Bruker, 2000)'
_computing_structure_refinement 'SHELXTL (Bruker, 2000)'
_computing_structure_solution 'SHELXTL (Bruker, 2000)'
_diffrn_ambient_temperature 100(2)
_diffrn_measured_fraction_theta_full 1.000
_diffrn_measured_fraction_theta_max 1.000
_diffrn_measurement_device_type 'Bruker SMART APEX CCD'
_diffrn_measurement_method \w
_diffrn_radiation_monochromator graphite
_diffrn_radiation_source 'fine-focus sealed tube'
_diffrn_radiation_type MoK\a
_diffrn_radiation_wavelength 0.71073
_diffrn_reflns_av_R_equivalents 0.0355
_diffrn_reflns_av_sigmaI/netI 0.0304
_diffrn_reflns_limit_h_max 21
_diffrn_reflns_limit_h_min -21
_diffrn_reflns_limit_k_max 32
_diffrn_reflns_limit_k_min 0
_diffrn_reflns_limit_l_max 22
_diffrn_reflns_limit_l_min 0
_diffrn_reflns_number 72528
_diffrn_reflns_theta_full 26.37
_diffrn_reflns_theta_max 26.37
_diffrn_reflns_theta_min 1.39
_diffrn_standards_number 0
_exptl_absorpt_coefficient_mu 0.573
_exptl_absorpt_correction_T_max 0.818
_exptl_absorpt_correction_T_min 0.583
_exptl_absorpt_correction_type multi-scan
_exptl_absorpt_process_details '(SADABS in SAINT-Plus; Bruker, 2003)'
_exptl_crystal_colour red
_exptl_crystal_density_diffrn 1.395
_exptl_crystal_density_method 'not measured'
_exptl_crystal_description 'octagonal column'
_exptl_crystal_F_000 3392
_exptl_crystal_size_max 0.35
_exptl_crystal_size_mid 0.35
_exptl_crystal_size_min 0.35
_refine_diff_density_max 1.069
_refine_diff_density_min -0.589
_refine_ls_extinction_method none
_refine_ls_goodness_of_fit_ref 1.074
_refine_ls_hydrogen_treatment mixed
_refine_ls_matrix_type full
_refine_ls_number_parameters 1100
_refine_ls_number_reflns 15859
_refine_ls_number_restraints 0
_refine_ls_restrained_S_all 1.074
_refine_ls_R_factor_all 0.0574
_refine_ls_R_factor_gt 0.0479
_refine_ls_shift/su_max 0.001
_refine_ls_shift/su_mean 0.000
_refine_ls_structure_factor_coef Fsqd
_refine_ls_weighting_details 'calc w=1/[\s^2^(Fo^2^)+(0.0482P)^2^+10.5281P] where P=(Fo^2^+2Fc^2^)/3'
_refine_ls_weighting_scheme calc
_refine_ls_wR_factor_gt 0.113
_refine_ls_wR_factor_ref 0.117
_reflns_number_gt 13340
_reflns_number_total 15859
_reflns_threshold_expression I>2\s(I)
_cod_data_source_file pk2051.cif
_cod_data_source_block I
_cod_depositor_comments
;
The following automatic conversions were performed:
'_symmetry_cell_setting' value 'Monoclinic' changed to 'monoclinic'
according to '/home/saulius/struct/CIF-dictionaries/cif_core.dic'
dictionary named 'cif_core.dic' version 2.4.1 from 2010-06-29.

Automatic conversion script
Id: cif_fix_enum 1527 2010-12-29 10:47:43Z saulius 

The following automatic conversions were performed:

'_symmetry_cell_setting' value 'Monoclinic' changed to 'monoclinic'
according to /home/saulius/struct/CIF-dictionaries/cif_core.dic
dictionary named 'cif_core.dic' version 2.4.1 from 2010-06-29.

Automatic conversion script
Id: cif_fix_values 1715 2011-07-08 13:25:40Z adriana 
;
_cod_original_sg_symbol_H-M 'P 21/n'
_cod_original_formula_sum 'C58 H52 Cl2.67 N4 Ni1 O8'
_cod_database_code 2216087
_cod_database_fobs_code 2216087

loop_
_symmetry_equiv_pos_as_xyz
'x, y, z'
'-x+1/2, y+1/2, -z+1/2'
'-x, -y, -z'
'x-1/2, -y-1/2, z-1/2'

loop_
_atom_site_type_symbol
_atom_site_label
_atom_site_fract_x
_atom_site_fract_y
_atom_site_fract_z
_atom_site_U_iso_or_equiv
_atom_site_adp_type
_atom_site_calc_flag
_atom_site_refinement_flags
_atom_site_occupancy
Ni Ni2 0.596867(17) 0.241274(11) 0.612644(16) 0.01220(8) Uani d . 1
N N4 0.68062(11) 0.28069(8) 0.57001(11) 0.0142(4) Uani d . 1
N N3 0.53415(11) 0.24643(7) 0.51849(11) 0.0141(4) Uani d . 1
O O7 0.89977(10) 0.18742(7) 0.63691(10) 0.0237(4) Uani d . 1
N N6 0.50932(11) 0.20910(7) 0.65961(11) 0.0141(4) Uani d . 1
N N5 0.66332(11) 0.22972(7) 0.70310(11) 0.0137(4) Uani d . 1
O O8 0.84678(11) 0.35033(7) 0.72834(11) 0.0262(4) Uani d . 1
O O11 0.40439(10) 0.09919(7) 0.48806(11) 0.0236(4) Uani d . 1
O O6 0.69411(11) 0.25715(7) 0.33494(10) 0.0251(4) Uani d . 1
O O10 0.49128(11) 0.27889(7) 0.86637(10) 0.0265(4) Uani d . 1
C C19 0.75781(14) 0.28722(9) 0.59886(13) 0.0151(5) Uani d . 1
O O12 0.27877(11) 0.25079(7) 0.55419(12) 0.0273(4) Uani d . 1
C C61 0.87726(14) 0.26963(10) 0.68284(13) 0.0171(5) Uani d . 1
O O9 0.60155(12) 0.11457(7) 0.87314(10) 0.0267(4) Uani d . 1
C C21 0.74458(14) 0.23685(9) 0.71209(13) 0.0149(5) Uani d . 1
C C16 0.67716(14) 0.30818(9) 0.50290(13) 0.0158(5) Uani d . 1
C C20 0.79052(13) 0.26313(9) 0.66264(13) 0.0148(5) Uani d . 1
C C11 0.46349(14) 0.22146(9) 0.49961(13) 0.0159(5) Uani d . 1
C C81 0.33861(14) 0.17382(10) 0.52166(13) 0.0179(5) Uani d . 1
C C76 0.50707(15) 0.23676(10) 0.90949(14) 0.0206(5) Uani d . 1
O O5 0.56918(13) 0.40381(7) 0.42029(12) 0.0332(5) Uani d . 1
C C51 0.62966(14) 0.33097(10) 0.37358(14) 0.0196(5) Uani d . 1
C C63 1.01218(15) 0.23661(11) 0.69016(14) 0.0227(5) Uani d . 1
H H63 1.0486(18) 0.2099(12) 0.6846(17) 0.027 Uiso d . 1
C C14 0.55155(14) 0.27339(9) 0.45416(13) 0.0161(5) Uani d . 1
C C25 0.56294(14) 0.20379(9) 0.79141(13) 0.0170(5) Uani d . 1
C C71 0.54430(14) 0.19650(10) 0.87226(13) 0.0183(5) Uani d . 1
C C26 0.50200(14) 0.20021(9) 0.73618(13) 0.0163(5) Uani d . 1
C C24 0.64059(14) 0.21387(9) 0.77339(13) 0.0161(5) Uani d . 1
C C66 0.90475(15) 0.31501(10) 0.71644(14) 0.0204(5) Uani d . 1
C C27 0.42455(15) 0.18019(10) 0.74965(15) 0.0199(5) Uani d . 1
H H27 0.4072(17) 0.1712(11) 0.7960(17) 0.024 Uiso d . 1
C C29 0.43799(14) 0.19333(9) 0.62593(14) 0.0159(5) Uani d . 1
C C18 0.80039(15) 0.32123(10) 0.55187(14) 0.0180(5) Uani d . 1
H H18 0.8524(18) 0.3318(11) 0.5610(16) 0.022 Uiso d . 1
C C13 0.49232(15) 0.26431(10) 0.39483(14) 0.0198(5) Uani d . 1
H H13 0.4931(17) 0.2790(11) 0.3487(17) 0.024 Uiso d . 1
C C82 0.26848(15) 0.20226(10) 0.52574(15) 0.0218(5) Uani d . 1
C C12 0.43876(15) 0.23178(10) 0.42224(14) 0.0199(5) Uani d . 1
H H12 0.3946(18) 0.2196(11) 0.3989(17) 0.024 Uiso d . 1
C C15 0.61727(14) 0.30463(9) 0.44733(13) 0.0163(5) Uani d . 1
C C86 0.33303(15) 0.12423(10) 0.49208(14) 0.0206(5) Uani d . 1
C C30 0.41679(14) 0.19564(9) 0.54936(13) 0.0153(5) Uani d . 1
C C28 0.38597(15) 0.17516(9) 0.68174(14) 0.0186(5) Uani d . 1
H H28 0.3333(18) 0.1630(11) 0.6689(16) 0.022 Uiso d . 1
C C23 0.70803(15) 0.20973(10) 0.82528(14) 0.0193(5) Uani d . 1
H H23 0.7059(17) 0.2007(11) 0.8756(17) 0.023 Uiso d . 1
C C64 1.03728(16) 0.28227(12) 0.72230(15) 0.0255(6) Uani d . 1
H H64 1.0896(19) 0.2870(12) 0.7353(17) 0.031 Uiso d . 1
C C17 0.75053(15) 0.33476(10) 0.49350(14) 0.0192(5) Uani d . 1
H H17 0.7602(17) 0.3581(11) 0.4515(17) 0.023 Uiso d . 1
C C88 0.40178(17) 0.04627(10) 0.46742(16) 0.0260(6) Uani d . 1
H H88A 0.3704 0.0273 0.5034 0.039 Uiso calc R 1
H H88B 0.4560 0.0325 0.4684 0.039 Uiso calc R 1
H H88C 0.3772 0.0427 0.4163 0.039 Uiso calc R 1
C C62 0.93145(14) 0.23035(10) 0.66991(13) 0.0178(5) Uani d . 1
C C74 0.51001(15) 0.18744(11) 1.02360(15) 0.0241(6) Uani d . 1
H H74 0.4990(18) 0.1845(12) 1.0741(18) 0.029 Uiso d . 1
C C73 0.54676(16) 0.14733(11) 0.98899(15) 0.0242(6) Uani d . 1
H H73 0.5597(18) 0.1172(12) 1.0135(18) 0.029 Uiso d . 1
C C22 0.77252(15) 0.22230(10) 0.78716(14) 0.0179(5) Uani d . 1
H H22 0.8257(18) 0.2238(11) 0.8041(16) 0.022 Uiso d . 1
C C72 0.56433(15) 0.15206(10) 0.91275(14) 0.0210(5) Uani d . 1
C C52 0.67073(15) 0.30599(11) 0.31744(14) 0.0221(5) Uani d . 1
C C56 0.60523(16) 0.38164(11) 0.36116(16) 0.0259(6) Uani d . 1
C C75 0.48903(15) 0.23228(11) 0.98583(15) 0.0238(6) Uani d . 1
H H75 0.4628(18) 0.2612(12) 1.0097(17) 0.029 Uiso d . 1
C C85 0.26012(16) 0.10302(11) 0.46886(17) 0.0272(6) Uani d . 1
H H85 0.2583(18) 0.0686(13) 0.4495(18) 0.033 Uiso d . 1
C C65 0.98518(16) 0.32191(11) 0.73549(14) 0.0241(6) Uani d . 1
H H65 1.0034(18) 0.3505(12) 0.7589(17) 0.029 Uiso d . 1
C C67 0.95131(17) 0.14461(11) 0.62543(17) 0.0291(6) Uani d . 1
H H67A 0.9947 0.1552 0.5938 0.044 Uiso calc R 1
H H67B 0.9209 0.1169 0.6001 0.044 Uiso calc R 1
H H67C 0.9735 0.1325 0.6745 0.044 Uiso calc R 1
C C78 0.4623(2) 0.32409(12) 0.90185(17) 0.0370(7) Uani d . 1
H H78A 0.4090 0.3176 0.9195 0.055 Uiso calc R 1
H H78B 0.4600 0.3523 0.8653 0.055 Uiso calc R 1
H H78C 0.4982 0.3333 0.9450 0.055 Uiso calc R 1
C C54 0.65872(17) 0.38009(13) 0.23798(17) 0.0339(7) Uani d . 1
H H54 0.6695(19) 0.3962(13) 0.190(2) 0.041 Uiso d . 1
C C87 0.20951(17) 0.28180(11) 0.55885(17) 0.0297(6) Uani d . 1
H H87A 0.1831 0.2851 0.5084 0.045 Uiso calc R 1
H H87B 0.2248 0.3158 0.5780 0.045 Uiso calc R 1
H H87C 0.1730 0.2658 0.5933 0.045 Uiso calc R 1
C C53 0.68507(16) 0.33037(13) 0.24927(15) 0.0293(6) Uani d . 1
H H53 0.7141(19) 0.3126(12) 0.2121(19) 0.035 Uiso d . 1
C C83 0.19512(16) 0.18168(12) 0.50232(17) 0.0283(6) Uani d . 1
H H83 0.1481(19) 0.2020(12) 0.5056(18) 0.034 Uiso d . 1
C C84 0.19222(17) 0.13226(12) 0.47404(18) 0.0315(7) Uani d . 1
H H84 0.142(2) 0.1179(13) 0.4588(18) 0.038 Uiso d . 1
C C57 0.75223(17) 0.23331(12) 0.28985(17) 0.0331(7) Uani d . 1
H H57A 0.7305 0.2296 0.2377 0.050 Uiso calc R 1
H H57B 0.7657 0.1994 0.3107 0.050 Uiso calc R 1
H H57C 0.8002 0.2546 0.2903 0.050 Uiso calc R 1
C C55 0.61919(18) 0.40616(13) 0.29261(18) 0.0340(7) Uani d . 1
H H55 0.601(2) 0.4378(14) 0.2860(19) 0.041 Uiso d . 1
C C77 0.6456(2) 0.07702(13) 0.91679(19) 0.0421(8) Uani d . 1
H H77A 0.6825 0.0942 0.9531 0.063 Uiso calc R 1
H H77B 0.6757 0.0555 0.8830 0.063 Uiso calc R 1
H H77C 0.6087 0.0556 0.9442 0.063 Uiso calc R 1
C C58 0.5607(2) 0.45806(12) 0.4196(2) 0.0420(8) Uani d . 1
H H58A 0.6127 0.4740 0.4131 0.063 Uiso calc R 1
H H58B 0.5399 0.4694 0.4676 0.063 Uiso calc R 1
H H58C 0.5238 0.4682 0.3777 0.063 Uiso calc R 1
C C68 0.8687(2) 0.39563(13) 0.7681(2) 0.0446(9) Uani d . 1
H H68A 0.8940 0.3866 0.8174 0.067 Uiso calc R 1
H H68B 0.8212 0.4164 0.7756 0.067 Uiso calc R 1
H H68C 0.9062 0.4153 0.7388 0.067 Uiso calc R 1
Ni Ni1 1.0000 0.0000 0.5000 0.01166(9) Uani d S 1
O O1 0.77710(10) 0.14246(7) 0.45736(10) 0.0232(4) Uani d . 1
N N2 0.95487(11) 0.02206(7) 0.40132(11) 0.0135(4) Uani d . 1
N N1 0.89857(11) 0.01353(7) 0.54459(11) 0.0133(4) Uani d . 1
O O3 1.11481(11) 0.10768(7) 0.28228(10) 0.0251(4) Uani d . 1
O O4 1.09479(11) -0.06494(7) 0.22073(10) 0.0247(4) Uani d . 1
O O2 0.70622(11) -0.01526(7) 0.35264(12) 0.0299(4) Uani d . 1
C C4 0.82942(14) 0.03238(9) 0.50919(13) 0.0146(5) Uani d . 1
C C31 0.73783(14) 0.06384(9) 0.40707(13) 0.0155(5) Uani d . 1
C C5 0.81837(14) 0.04401(9) 0.43304(13) 0.0147(5) Uani d . 1
C C6 0.87830(14) 0.03886(9) 0.38304(13) 0.0155(5) Uani d . 1
C C2 0.79852(14) 0.02140(9) 0.62966(14) 0.0175(5) Uani d . 1
H H2 0.7739(16) 0.0204(11) 0.6768(16) 0.021 Uiso d . 1
C C9 0.99282(14) 0.02552(9) 0.33387(13) 0.0152(5) Uani d . 1
C C41 1.10539(14) 0.02204(9) 0.24785(13) 0.0162(5) Uani d . 1
C C10 1.07108(14) 0.01279(9) 0.32309(13) 0.0146(5) Uani d . 1
C C1 0.87928(14) 0.00641(9) 0.61884(13) 0.0153(5) Uani d . 1
C C3 0.76809(15) 0.03784(9) 0.56207(14) 0.0173(5) Uani d . 1
H H3 0.7178(17) 0.0510(11) 0.5498(16) 0.021 Uiso d . 1
C C7 0.86906(15) 0.05238(10) 0.30469(14) 0.0185(5) Uani d . 1
H H7 0.8211(18) 0.0655(11) 0.2842(16) 0.022 Uiso d . 1
C C32 0.71661(15) 0.11368(10) 0.42606(14) 0.0196(5) Uani d . 1
C C8 0.93984(15) 0.04450(9) 0.27425(14) 0.0179(5) Uani d . 1
H H8 0.9556(16) 0.0515(11) 0.2239(17) 0.022 Uiso d . 1
C C46 1.11854(15) -0.01760(10) 0.19747(14) 0.0197(5) Uani d . 1
C C36 0.68011(15) 0.03202(10) 0.37257(15) 0.0214(5) Uani d . 1
C C34 0.58228(16) 0.09765(11) 0.38401(15) 0.0256(6) Uani d . 1
H H34 0.5295(19) 0.1092(12) 0.3801(17) 0.031 Uiso d . 1
C C33 0.63846(16) 0.13127(11) 0.41439(15) 0.0232(6) Uani d . 1
H H33 0.6255(18) 0.1634(12) 0.4278(17) 0.028 Uiso d . 1
C C42 1.12752(15) 0.07169(10) 0.22874(14) 0.0202(5) Uani d . 1
C C35 0.60150(16) 0.04870(11) 0.36158(16) 0.0253(6) Uani d . 1
H H35 0.5617(19) 0.0263(12) 0.3412(17) 0.030 Uiso d . 1
C C37 0.75520(18) 0.18772(11) 0.49739(16) 0.0293(6) Uani d . 1
H H37A 0.7317 0.2127 0.4615 0.044 Uiso calc R 1
H H37B 0.8026 0.2025 0.5233 0.044 Uiso calc R 1
H H37C 0.7163 0.1788 0.5347 0.044 Uiso calc R 1
C C44 1.17342(18) 0.04142(12) 0.11123(16) 0.0307(7) Uani d . 1
H H44 1.1991(19) 0.0461(12) 0.0677(19) 0.037 Uiso d . 1
C C43 1.16141(17) 0.08176(12) 0.15954(16) 0.0279(6) Uani d . 1
H H43 1.1753(19) 0.1135(13) 0.1495(18) 0.034 Uiso d . 1
C C47 1.13464(18) 0.15975(10) 0.26538(18) 0.0309(6) Uani d . 1
H H47A 1.1915 0.1621 0.2562 0.046 Uiso calc R 1
H H47B 1.1225 0.1817 0.3083 0.046 Uiso calc R 1
H H47C 1.1035 0.1710 0.2201 0.046 Uiso calc R 1
C C45 1.15278(17) -0.00822(12) 0.12861(15) 0.0269(6) Uani d . 1
H H45 1.1582(18) -0.0353(12) 0.0956(18) 0.032 Uiso d . 1
C C48 1.1157(2) -0.10829(11) 0.17662(18) 0.0379(7) Uani d . 1
H H48A 1.0897 -0.1057 0.1260 0.057 Uiso calc R 1
H H48B 1.0983 -0.1397 0.2012 0.057 Uiso calc R 1
H H48C 1.1736 -0.1092 0.1724 0.057 Uiso calc R 1
C C38 0.6501(2) -0.04850(12) 0.3142(2) 0.0472(9) Uani d . 1
H H38A 0.6095 -0.0588 0.3489 0.071 Uiso calc R 1
H H38B 0.6777 -0.0790 0.2964 0.071 Uiso calc R 1
H H38C 0.6248 -0.0305 0.2708 0.071 Uiso calc R 1
Cl Cl1 0.56586(5) 0.08927(3) 0.59577(5) 0.03955(19) Uani d . 1
Cl Cl2 0.60288(5) 0.02551(3) 0.72804(5) 0.0425(2) Uani d . 1
C C98 0.6032(3) 0.08763(13) 0.6895(2) 0.0544(10) Uani d . 1
H H98A 0.5708 0.1104 0.7204 0.065 Uiso calc R 1
H H98B 0.6584 0.1009 0.6920 0.065 Uiso calc R 1
Cl Cl3 0.91634(7) 0.16930(4) 0.17449(6) 0.0580(3) Uani d . 1
Cl Cl4 0.87511(8) 0.10083(4) 0.04958(6) 0.0727(4) Uani d . 1
C C99 0.9249(2) 0.15800(14) 0.0773(2) 0.0499(9) Uani d . 1
H H99A 0.9818 0.1553 0.0661 0.060 Uiso calc R 1
H H99B 0.9017 0.1871 0.0480 0.060 Uiso calc R 1
C C94 0.4412(4) 1.0101(3) 0.8930(3) 0.106(2) Uani d . 1
H H94 0.4951 1.0199 0.9028 0.127 Uiso calc R 1
C C91 0.3222(2) 0.89776(14) 0.8166(2) 0.0481(9) Uani d . 1
H H91A 0.2679 0.8882 0.8287 0.072 Uiso calc R 1
H H91B 0.3595 0.8717 0.8366 0.072 Uiso calc R 1
H H91C 0.3256 0.9001 0.7616 0.072 Uiso calc R 1
C C95 0.3817(4) 1.0449(3) 0.9115(4) 0.0999(19) Uani d . 1
H H95 0.3947 1.0779 0.9312 0.120 Uiso calc R 1
C C92 0.3420(2) 0.94673(17) 0.8504(2) 0.0513(9) Uani d . 1
C C97 0.2852(3) 0.98259(17) 0.8662(3) 0.0628(11) Uani d . 1
H H97 0.2308 0.9753 0.8538 0.075 Uiso calc R 1
C C93 0.4256(3) 0.96124(19) 0.8604(2) 0.0669(13) Uani d . 1
H H93 0.4672 0.9392 0.8459 0.080 Uiso calc R 1
C C96 0.3056(3) 1.0300(2) 0.9004(3) 0.0848(17) Uani d . 1
H H96 0.2644 1.0519 0.9159 0.102 Uiso calc R 1

loop_
_atom_site_aniso_label
_atom_site_aniso_U_11
_atom_site_aniso_U_22
_atom_site_aniso_U_33
_atom_site_aniso_U_12
_atom_site_aniso_U_13
_atom_site_aniso_U_23
Ni2 0.01087(14) 0.01424(15) 0.01158(14) -0.00010(11) 0.00142(11) -0.00092(11)
N4 0.0120(9) 0.0166(10) 0.0141(9) 0.0004(8) 0.0022(7) -0.0026(8)
N3 0.0135(10) 0.0170(10) 0.0118(9) 0.0001(8) 0.0018(7) -0.0009(8)
O7 0.0203(9) 0.0212(9) 0.0297(10) 0.0046(7) 0.0021(8) -0.0025(8)
N6 0.0130(10) 0.0151(10) 0.0143(9) 0.0000(8) 0.0024(7) -0.0007(8)
N5 0.0136(10) 0.0153(10) 0.0124(9) 0.0014(8) 0.0014(7) -0.0021(8)
O8 0.0208(9) 0.0256(10) 0.0322(10) -0.0015(8) -0.0008(8) -0.0126(8)
O11 0.0191(9) 0.0173(9) 0.0343(10) 0.0004(7) -0.0004(8) -0.0054(8)
O6 0.0246(10) 0.0296(10) 0.0218(9) -0.0030(8) 0.0085(8) -0.0020(8)
O10 0.0332(11) 0.0270(10) 0.0200(9) 0.0077(8) 0.0081(8) -0.0013(8)
C19 0.0133(11) 0.0165(12) 0.0157(11) 0.0008(9) 0.0025(9) -0.0046(9)
O12 0.0174(9) 0.0235(10) 0.0407(11) 0.0047(7) -0.0021(8) -0.0096(8)
C61 0.0148(12) 0.0239(13) 0.0126(11) -0.0034(10) 0.0006(9) 0.0011(9)
O9 0.0343(11) 0.0226(10) 0.0235(10) 0.0024(8) 0.0045(8) -0.0002(8)
C21 0.0146(11) 0.0131(11) 0.0172(11) 0.0024(9) 0.0008(9) -0.0024(9)
C16 0.0175(12) 0.0148(11) 0.0152(11) 0.0020(9) 0.0025(9) -0.0016(9)
C20 0.0124(11) 0.0168(12) 0.0153(11) 0.0003(9) 0.0018(9) -0.0071(9)
C11 0.0152(12) 0.0162(11) 0.0162(11) 0.0021(9) 0.0008(9) -0.0022(9)
C81 0.0180(12) 0.0202(12) 0.0156(11) -0.0020(10) 0.0002(9) 0.0015(9)
C76 0.0166(12) 0.0269(14) 0.0183(12) -0.0017(10) 0.0020(9) -0.0008(10)
O5 0.0423(12) 0.0232(10) 0.0338(11) 0.0084(9) 0.0006(9) 0.0043(9)
C51 0.0150(12) 0.0253(13) 0.0181(12) -0.0054(10) -0.0030(9) 0.0042(10)
C63 0.0172(13) 0.0335(15) 0.0176(12) 0.0049(11) 0.0025(10) 0.0067(11)
C14 0.0164(12) 0.0162(12) 0.0156(11) 0.0047(9) 0.0021(9) -0.0010(9)
C25 0.0192(12) 0.0161(12) 0.0162(12) -0.0006(9) 0.0043(9) -0.0011(9)
C71 0.0146(12) 0.0262(13) 0.0143(11) -0.0030(10) 0.0019(9) -0.0011(10)
C26 0.0170(12) 0.0171(12) 0.0153(11) 0.0021(9) 0.0059(9) -0.0027(9)
C24 0.0182(12) 0.0143(11) 0.0162(11) 0.0006(9) 0.0028(9) -0.0024(9)
C66 0.0181(12) 0.0269(14) 0.0162(12) -0.0009(10) 0.0020(9) -0.0004(10)
C27 0.0181(12) 0.0228(13) 0.0194(12) -0.0008(10) 0.0067(10) 0.0004(10)
C29 0.0135(11) 0.0134(11) 0.0209(12) 0.0017(9) 0.0017(9) -0.0020(9)
C18 0.0146(12) 0.0199(12) 0.0195(12) -0.0034(10) 0.0023(9) -0.0008(10)
C13 0.0187(13) 0.0261(14) 0.0147(12) 0.0003(10) 0.0002(9) 0.0011(10)
C82 0.0182(13) 0.0249(13) 0.0222(13) 0.0000(10) -0.0011(10) -0.0018(11)
C12 0.0168(12) 0.0239(13) 0.0188(12) -0.0017(10) -0.0017(10) -0.0029(10)
C15 0.0168(12) 0.0151(12) 0.0173(11) 0.0022(9) 0.0036(9) 0.0007(9)
C86 0.0173(12) 0.0220(13) 0.0225(13) 0.0003(10) 0.0013(10) -0.0002(10)
C30 0.0127(11) 0.0144(11) 0.0190(12) 0.0028(9) 0.0016(9) -0.0023(9)
C28 0.0139(12) 0.0183(12) 0.0239(13) -0.0020(10) 0.0034(10) -0.0013(10)
C23 0.0219(13) 0.0215(13) 0.0147(12) -0.0003(10) 0.0011(10) 0.0002(10)
C64 0.0132(12) 0.0460(17) 0.0170(12) -0.0039(12) -0.0016(10) 0.0052(12)
C17 0.0200(13) 0.0186(12) 0.0191(12) -0.0016(10) 0.0032(10) 0.0012(10)
C88 0.0296(15) 0.0183(13) 0.0302(15) 0.0010(11) 0.0010(11) -0.0022(11)
C62 0.0177(12) 0.0238(13) 0.0120(11) 0.0002(10) 0.0015(9) 0.0036(9)
C74 0.0193(13) 0.0395(16) 0.0138(12) -0.0079(11) 0.0044(10) -0.0003(11)
C73 0.0219(13) 0.0306(15) 0.0200(13) -0.0075(11) -0.0004(10) 0.0043(11)
C22 0.0158(12) 0.0213(13) 0.0164(12) -0.0002(10) -0.0020(9) -0.0018(10)
C72 0.0188(12) 0.0257(13) 0.0188(12) -0.0037(10) 0.0026(10) -0.0017(10)
C52 0.0152(12) 0.0321(15) 0.0189(12) -0.0079(11) -0.0009(10) 0.0012(11)
C56 0.0214(13) 0.0276(14) 0.0283(14) -0.0041(11) -0.0038(11) 0.0060(11)
C75 0.0186(13) 0.0345(15) 0.0186(13) -0.0022(11) 0.0052(10) -0.0039(11)
C85 0.0243(14) 0.0227(14) 0.0340(15) -0.0044(11) -0.0037(11) -0.0059(12)
C65 0.0213(13) 0.0351(16) 0.0157(12) -0.0094(12) 0.0004(10) -0.0030(11)
C67 0.0319(15) 0.0229(14) 0.0332(15) 0.0069(12) 0.0094(12) 0.0014(12)
C78 0.0453(19) 0.0361(17) 0.0300(16) 0.0179(14) 0.0072(13) -0.0049(13)
C54 0.0255(15) 0.052(2) 0.0240(14) -0.0140(14) -0.0038(12) 0.0179(14)
C87 0.0256(15) 0.0316(15) 0.0322(15) 0.0098(12) 0.0027(12) -0.0062(12)
C53 0.0199(13) 0.0488(18) 0.0192(13) -0.0125(13) 0.0020(11) 0.0027(13)
C83 0.0143(13) 0.0337(16) 0.0366(16) 0.0020(11) -0.0010(11) -0.0028(13)
C84 0.0183(14) 0.0358(16) 0.0396(17) -0.0065(12) -0.0060(12) -0.0048(13)
C57 0.0249(15) 0.0431(18) 0.0323(16) -0.0026(13) 0.0115(12) -0.0084(13)
C55 0.0299(16) 0.0340(17) 0.0369(17) -0.0071(13) -0.0091(13) 0.0173(14)
C77 0.054(2) 0.0326(17) 0.0401(18) 0.0138(15) 0.0014(15) 0.0043(14)
C58 0.0438(19) 0.0247(16) 0.057(2) 0.0080(14) -0.0073(16) 0.0017(15)
C68 0.0324(17) 0.0385(19) 0.063(2) -0.0021(14) 0.0007(15) -0.0281(17)
Ni1 0.0108(2) 0.0125(2) 0.0118(2) 0.00122(15) 0.00184(15) 0.00077(16)
O1 0.0208(9) 0.0195(9) 0.0291(10) 0.0050(7) -0.0023(7) -0.0079(8)
N2 0.0127(9) 0.0137(10) 0.0141(9) 0.0009(7) 0.0017(7) 0.0006(8)
N1 0.0124(9) 0.0140(9) 0.0136(9) 0.0000(7) 0.0013(7) 0.0001(8)
O3 0.0336(11) 0.0161(9) 0.0264(10) -0.0035(8) 0.0112(8) 0.0021(7)
O4 0.0330(11) 0.0187(9) 0.0231(9) 0.0005(8) 0.0099(8) -0.0028(7)
O2 0.0236(10) 0.0205(10) 0.0448(12) -0.0026(8) -0.0075(9) -0.0047(9)
C4 0.0132(11) 0.0110(11) 0.0195(12) -0.0014(9) 0.0009(9) -0.0002(9)
C31 0.0123(11) 0.0197(12) 0.0146(11) 0.0027(9) 0.0022(9) 0.0041(9)
C5 0.0131(11) 0.0132(11) 0.0177(11) -0.0006(9) -0.0017(9) -0.0023(9)
C6 0.0142(11) 0.0143(11) 0.0182(12) 0.0003(9) 0.0011(9) -0.0005(9)
C2 0.0156(12) 0.0188(12) 0.0184(12) 0.0006(9) 0.0043(9) -0.0001(10)
C9 0.0182(12) 0.0105(11) 0.0170(11) -0.0002(9) 0.0011(9) 0.0000(9)
C41 0.0130(11) 0.0212(12) 0.0145(11) 0.0010(9) 0.0019(9) 0.0034(9)
C10 0.0178(12) 0.0114(11) 0.0151(11) -0.0014(9) 0.0051(9) -0.0001(9)
C1 0.0150(11) 0.0127(11) 0.0184(12) -0.0011(9) 0.0026(9) -0.0001(9)
C3 0.0137(12) 0.0178(12) 0.0206(12) 0.0007(9) 0.0010(9) -0.0017(10)
C7 0.0192(13) 0.0204(12) 0.0158(12) 0.0032(10) -0.0001(10) 0.0014(10)
C32 0.0194(13) 0.0243(13) 0.0153(12) 0.0026(10) 0.0024(9) 0.0017(10)
C8 0.0201(12) 0.0193(12) 0.0145(12) 0.0016(10) 0.0016(9) 0.0018(10)
C46 0.0181(12) 0.0232(13) 0.0181(12) 0.0015(10) 0.0020(10) 0.0014(10)
C36 0.0185(13) 0.0224(13) 0.0233(13) -0.0005(10) 0.0015(10) 0.0048(10)
C34 0.0144(13) 0.0388(16) 0.0237(13) 0.0073(11) 0.0030(10) 0.0109(12)
C33 0.0202(13) 0.0274(14) 0.0221(13) 0.0092(11) 0.0037(10) 0.0026(11)
C42 0.0173(12) 0.0224(13) 0.0214(13) 0.0015(10) 0.0047(10) 0.0018(10)
C35 0.0164(13) 0.0325(15) 0.0265(14) -0.0054(11) -0.0038(10) 0.0063(12)
C37 0.0347(16) 0.0242(14) 0.0287(15) 0.0070(12) -0.0010(12) -0.0091(12)
C44 0.0314(16) 0.0424(18) 0.0194(13) -0.0033(13) 0.0125(12) 0.0044(12)
C43 0.0325(15) 0.0277(15) 0.0241(14) -0.0049(12) 0.0070(11) 0.0082(12)
C47 0.0353(16) 0.0157(13) 0.0425(17) -0.0041(11) 0.0096(13) 0.0025(12)
C45 0.0284(15) 0.0330(16) 0.0200(13) -0.0007(12) 0.0079(11) -0.0046(12)
C48 0.056(2) 0.0216(15) 0.0380(17) 0.0058(14) 0.0166(15) -0.0060(13)
C38 0.0360(18) 0.0269(16) 0.077(3) -0.0056(14) -0.0147(17) -0.0142(17)
Cl1 0.0371(4) 0.0414(4) 0.0392(4) 0.0162(3) -0.0074(3) -0.0107(3)
Cl2 0.0602(5) 0.0289(4) 0.0393(4) 0.0004(4) 0.0128(4) -0.0051(3)
C98 0.097(3) 0.0266(17) 0.0376(19) 0.0003(18) -0.0127(19) -0.0066(14)
Cl3 0.0790(7) 0.0395(5) 0.0535(5) -0.0142(5) -0.0165(5) 0.0081(4)
Cl4 0.1128(10) 0.0517(6) 0.0563(6) -0.0378(6) 0.0321(6) -0.0142(5)
C99 0.053(2) 0.0367(19) 0.061(2) -0.0149(16) 0.0108(18) 0.0124(17)
C94 0.075(4) 0.157(6) 0.082(4) -0.053(4) -0.017(3) 0.012(4)
C91 0.046(2) 0.057(2) 0.0427(19) 0.0159(17) 0.0148(16) 0.0271(17)
C95 0.082(4) 0.103(5) 0.114(5) -0.009(4) -0.002(4) -0.028(4)
C92 0.048(2) 0.067(3) 0.0395(19) 0.0072(19) 0.0044(16) 0.0194(18)
C97 0.050(2) 0.066(3) 0.073(3) -0.002(2) 0.008(2) -0.013(2)
C93 0.063(3) 0.084(3) 0.051(2) -0.023(2) -0.018(2) 0.018(2)
C96 0.058(3) 0.089(4) 0.107(4) 0.002(3) -0.006(3) -0.061(3)

loop_
_atom_type_symbol
_atom_type_description
_atom_type_scat_dispersion_real
_atom_type_scat_dispersion_imag
_atom_type_scat_source
C C 0.0033 0.0016 'International Tables Vol C Tables 4.2.6.8 and 6.1.1.4'
H H 0.0000 0.0000 'International Tables Vol C Tables 4.2.6.8 and 6.1.1.4'
N N 0.0061 0.0033 'International Tables Vol C Tables 4.2.6.8 and 6.1.1.4'
O O 0.0106 0.0060 'International Tables Vol C Tables 4.2.6.8 and 6.1.1.4'
Cl Cl 0.1484 0.1585 'International Tables Vol C Tables 4.2.6.8 and 6.1.1.4'
Ni Ni 0.3393 1.1124 'International Tables Vol C Tables 4.2.6.8 and 6.1.1.4'

loop_
_geom_angle_atom_site_label_1
_geom_angle_atom_site_label_2
_geom_angle_atom_site_label_3
_geom_angle_site_symmetry_1
_geom_angle_site_symmetry_3
_geom_angle
N6 Ni2 N4 . . 173.60(8)
N6 Ni2 N5 . . 89.93(8)
N4 Ni2 N5 . . 90.14(8)
N6 Ni2 N3 . . 90.28(8)
N4 Ni2 N3 . . 90.27(8)
N5 Ni2 N3 . . 174.32(8)
C19 N4 C16 . . 104.56(19)
C19 N4 Ni2 . . 127.81(16)
C16 N4 Ni2 . . 127.62(16)
C14 N3 C11 . . 104.83(19)
C14 N3 Ni2 . . 128.06(16)
C11 N3 Ni2 . . 127.04(16)
C62 O7 C67 . . 118.4(2)
C29 N6 C26 . . 104.79(19)
C29 N6 Ni2 . . 127.95(16)
C26 N6 Ni2 . . 127.10(16)
C21 N5 C24 . . 104.65(19)
C21 N5 Ni2 . . 127.19(16)
C24 N5 Ni2 . . 128.14(16)
C66 O8 C68 . . 118.0(2)
C86 O11 C88 . . 117.2(2)
C52 O6 C57 . . 118.4(2)
C76 O10 C78 . . 118.9(2)
C20 C19 N4 . . 125.1(2)
C20 C19 C18 . . 124.4(2)
N4 C19 C18 . . 110.5(2)
C82 O12 C87 . . 117.2(2)
C66 C61 C62 . . 119.2(2)
C66 C61 C20 . . 119.9(2)
C62 C61 C20 . . 121.0(2)
C72 O9 C77 . . 116.8(2)
C20 C21 N5 . . 125.2(2)
C20 C21 C22 . . 123.3(2)
N5 C21 C22 . . 110.4(2)
C15 C16 N4 . . 125.1(2)
C15 C16 C17 . . 123.7(2)
N4 C16 C17 . . 110.5(2)
C21 C20 C19 . . 122.1(2)
C21 C20 C61 . . 118.4(2)
C19 C20 C61 . . 119.2(2)
N3 C11 C30 . . 125.8(2)
N3 C11 C12 . . 110.3(2)
C30 C11 C12 . . 123.4(2)
C86 C81 C82 . . 118.0(2)
C86 C81 C30 . . 121.2(2)
C82 C81 C30 . . 120.8(2)
O10 C76 C75 . . 124.2(2)
O10 C76 C71 . . 115.0(2)
C75 C76 C71 . . 120.8(2)
C56 O5 C58 . . 117.6(2)
C52 C51 C56 . . 118.7(2)
C52 C51 C15 . . 119.9(2)
C56 C51 C15 . . 121.2(2)
C64 C63 C62 . . 118.8(3)
C64 C63 H63 . . 119.8(19)
C62 C63 H63 . . 121.3(19)
N3 C14 C15 . . 125.1(2)
N3 C14 C13 . . 110.6(2)
C15 C14 C13 . . 124.4(2)
C26 C25 C24 . . 121.7(2)
C26 C25 C71 . . 119.0(2)
C24 C25 C71 . . 119.3(2)
C72 C71 C76 . . 118.9(2)
C72 C71 C25 . . 122.8(2)
C76 C71 C25 . . 118.3(2)
C25 C26 N6 . . 125.5(2)
C25 C26 C27 . . 123.7(2)
N6 C26 C27 . . 110.4(2)
N5 C24 C25 . . 124.7(2)
N5 C24 C23 . . 110.8(2)
C25 C24 C23 . . 124.5(2)
O8 C66 C65 . . 124.7(2)
O8 C66 C61 . . 114.5(2)
C65 C66 C61 . . 120.8(2)
C28 C27 C26 . . 106.9(2)
C28 C27 H27 . . 127.9(18)
C26 C27 H27 . . 125.2(18)
N6 C29 C30 . . 126.0(2)
N6 C29 C28 . . 110.5(2)
C30 C29 C28 . . 123.5(2)
C17 C18 C19 . . 107.3(2)
C17 C18 H18 . . 127.3(18)
C19 C18 H18 . . 125.4(18)
C12 C13 C14 . . 107.2(2)
C12 C13 H13 . . 129.3(19)
C14 C13 H13 . . 123.5(19)
O12 C82 C83 . . 124.1(2)
O12 C82 C81 . . 114.7(2)
C83 C82 C81 . . 121.2(2)
C13 C12 C11 . . 107.1(2)
C13 C12 H12 . . 128.1(19)
C11 C12 H12 . . 124.8(19)
C16 C15 C14 . . 122.5(2)
C16 C15 C51 . . 117.6(2)
C14 C15 C51 . . 119.5(2)
O11 C86 C85 . . 123.9(2)
O11 C86 C81 . . 114.7(2)
C85 C86 C81 . . 121.5(2)
C11 C30 C29 . . 121.1(2)
C11 C30 C81 . . 119.7(2)
C29 C30 C81 . . 119.0(2)
C27 C28 C29 . . 107.4(2)
C27 C28 H28 . . 130.2(17)
C29 C28 H28 . . 122.4(17)
C22 C23 C24 . . 107.1(2)
C22 C23 H23 . . 128.0(18)
C24 C23 H23 . . 124.8(18)
C63 C64 C65 . . 122.2(2)
C63 C64 H64 . . 120(2)
C65 C64 H64 . . 118(2)
C18 C17 C16 . . 107.0(2)
C18 C17 H17 . . 128.6(17)
C16 C17 H17 . . 124.4(17)
O11 C88 H88A . . 109.5
O11 C88 H88B . . 109.5
H88A C88 H88B . . 109.5
O11 C88 H88C . . 109.5
H88A C88 H88C . . 109.5
H88B C88 H88C . . 109.5
O7 C62 C63 . . 124.2(2)
O7 C62 C61 . . 115.4(2)
C63 C62 C61 . . 120.4(2)
C73 C74 C75 . . 122.6(2)
C73 C74 H74 . . 118.9(19)
C75 C74 H74 . . 118.5(19)
C74 C73 C72 . . 118.8(3)
C74 C73 H73 . . 122.9(19)
C72 C73 H73 . . 118(2)
C23 C22 C21 . . 107.0(2)
C23 C22 H22 . . 129.5(18)
C21 C22 H22 . . 123.5(18)
O9 C72 C71 . . 115.8(2)
O9 C72 C73 . . 123.5(2)
C71 C72 C73 . . 120.7(2)
O6 C52 C53 . . 124.2(3)
O6 C52 C51 . . 114.9(2)
C53 C52 C51 . . 120.9(3)
O5 C56 C51 . . 114.8(2)
O5 C56 C55 . . 124.7(3)
C51 C56 C55 . . 120.5(3)
C74 C75 C76 . . 118.2(3)
C74 C75 H75 . . 123.5(18)
C76 C75 H75 . . 118.3(18)
C84 C85 C86 . . 118.8(3)
C84 C85 H85 . . 121.9(19)
C86 C85 H85 . . 119.3(19)
C64 C65 C66 . . 118.7(3)
C64 C65 H65 . . 120(2)
C66 C65 H65 . . 122(2)
O7 C67 H67A . . 109.5
O7 C67 H67B . . 109.5
H67A C67 H67B . . 109.5
O7 C67 H67C . . 109.5
H67A C67 H67C . . 109.5
H67B C67 H67C . . 109.5
O10 C78 H78A . . 109.5
O10 C78 H78B . . 109.5
H78A C78 H78B . . 109.5
O10 C78 H78C . . 109.5
H78A C78 H78C . . 109.5
H78B C78 H78C . . 109.5
C55 C54 C53 . . 121.6(3)
C55 C54 H54 . . 121(2)
C53 C54 H54 . . 117(2)
O12 C87 H87A . . 109.5
O12 C87 H87B . . 109.5
H87A C87 H87B . . 109.5
O12 C87 H87C . . 109.5
H87A C87 H87C . . 109.5
H87B C87 H87C . . 109.5
C54 C53 C52 . . 119.0(3)
C54 C53 H53 . . 122(2)
C52 C53 H53 . . 119(2)
C84 C83 C82 . . 118.9(3)
C84 C83 H83 . . 121.6(19)
C82 C83 H83 . . 119.5(19)
C85 C84 C83 . . 121.7(3)
C85 C84 H84 . . 119(2)
C83 C84 H84 . . 119(2)
O6 C57 H57A . . 109.5
O6 C57 H57B . . 109.5
H57A C57 H57B . . 109.5
O6 C57 H57C . . 109.5
H57A C57 H57C . . 109.5
H57B C57 H57C . . 109.5
C54 C55 C56 . . 119.2(3)
C54 C55 H55 . . 123(2)
C56 C55 H55 . . 118(2)
O9 C77 H77A . . 109.5
O9 C77 H77B . . 109.5
H77A C77 H77B . . 109.5
O9 C77 H77C . . 109.5
H77A C77 H77C . . 109.5
H77B C77 H77C . . 109.5
O5 C58 H58A . . 109.5
O5 C58 H58B . . 109.5
H58A C58 H58B . . 109.5
O5 C58 H58C . . 109.5
H58A C58 H58C . . 109.5
H58B C58 H58C . . 109.5
O8 C68 H68A . . 109.5
O8 C68 H68B . . 109.5
H68A C68 H68B . . 109.5
O8 C68 H68C . . 109.5
H68A C68 H68C . . 109.5
H68B C68 H68C . . 109.5
N1 Ni1 N1 . 3_756 180.0
N1 Ni1 N2 . . 89.90(8)
N1 Ni1 N2 3_756 . 90.10(8)
N1 Ni1 N2 . 3_756 90.10(8)
N1 Ni1 N2 3_756 3_756 89.90(8)
N2 Ni1 N2 . 3_756 180.00(12)
C32 O1 C37 . . 116.8(2)
C9 N2 C6 . . 104.00(19)
C9 N2 Ni1 . . 127.83(16)
C6 N2 Ni1 . . 128.16(16)
C1 N1 C4 . . 104.26(19)
C1 N1 Ni1 . . 127.76(16)
C4 N1 Ni1 . . 127.98(16)
C42 O3 C47 . . 117.6(2)
C46 O4 C48 . . 117.9(2)
C36 O2 C38 . . 117.3(2)
C5 C4 N1 . . 126.0(2)
C5 C4 C3 . . 123.1(2)
N1 C4 C3 . . 110.9(2)
C32 C31 C36 . . 118.7(2)
C32 C31 C5 . . 119.1(2)
C36 C31 C5 . . 121.8(2)
C6 C5 C4 . . 122.3(2)
C6 C5 C31 . . 121.0(2)
C4 C5 C31 . . 116.7(2)
C5 C6 N2 . . 125.6(2)
C5 C6 C7 . . 123.2(2)
N2 C6 C7 . . 111.1(2)
C3 C2 C1 . . 106.8(2)
C3 C2 H2 . . 128.7(17)
C1 C2 H2 . . 124.4(17)
C10 C9 N2 . . 126.0(2)
C10 C9 C8 . . 123.0(2)
N2 C9 C8 . . 111.1(2)
C46 C41 C42 . . 118.9(2)
C46 C41 C10 . . 122.0(2)
C42 C41 C10 . . 119.0(2)
C9 C10 C1 . 3_756 122.0(2)
C9 C10 C41 . . 119.8(2)
C1 C10 C41 3_756 . 118.2(2)
N1 C1 C10 . 3_756 126.3(2)
N1 C1 C2 . . 111.0(2)
C10 C1 C2 3_756 . 122.7(2)
C2 C3 C4 . . 107.0(2)
C2 C3 H3 . . 128.8(17)
C4 C3 H3 . . 124.1(17)
C8 C7 C6 . . 107.0(2)
C8 C7 H7 . . 131.7(18)
C6 C7 H7 . . 121.1(18)
O1 C32 C31 . . 114.7(2)
O1 C32 C33 . . 123.9(2)
C31 C32 C33 . . 121.4(2)
C7 C8 C9 . . 106.8(2)
C7 C8 H8 . . 129.3(17)
C9 C8 H8 . . 123.9(17)
O4 C46 C41 . . 114.9(2)
O4 C46 C45 . . 124.1(2)
C41 C46 C45 . . 121.0(2)
O2 C36 C31 . . 115.2(2)
O2 C36 C35 . . 124.2(2)
C31 C36 C35 . . 120.6(2)
C33 C34 C35 . . 122.3(2)
C33 C34 H34 . . 117.0(19)
C35 C34 H34 . . 120.6(19)
C34 C33 C32 . . 118.0(3)
C34 C33 H33 . . 121.6(19)
C32 C33 H33 . . 120(2)
O3 C42 C41 . . 114.9(2)
O3 C42 C43 . . 124.3(2)
C41 C42 C43 . . 120.8(2)
C34 C35 C36 . . 118.8(3)
C34 C35 H35 . . 120.6(19)
C36 C35 H35 . . 120.5(19)
O1 C37 H37A . . 109.5
O1 C37 H37B . . 109.5
H37A C37 H37B . . 109.5
O1 C37 H37C . . 109.5
H37A C37 H37C . . 109.5
H37B C37 H37C . . 109.5
C43 C44 C45 . . 122.2(3)
C43 C44 H44 . . 121(2)
C45 C44 H44 . . 117(2)
C44 C43 C42 . . 118.5(3)
C44 C43 H43 . . 123(2)
C42 C43 H43 . . 118(2)
O3 C47 H47A . . 109.5
O3 C47 H47B . . 109.5
H47A C47 H47B . . 109.5
O3 C47 H47C . . 109.5
H47A C47 H47C . . 109.5
H47B C47 H47C . . 109.5
C44 C45 C46 . . 118.6(3)
C44 C45 H45 . . 123(2)
C46 C45 H45 . . 118(2)
O4 C48 H48A . . 109.5
O4 C48 H48B . . 109.5
H48A C48 H48B . . 109.5
O4 C48 H48C . . 109.5
H48A C48 H48C . . 109.5
H48B C48 H48C . . 109.5
O2 C38 H38A . . 109.5
O2 C38 H38B . . 109.5
H38A C38 H38B . . 109.5
O2 C38 H38C . . 109.5
H38A C38 H38C . . 109.5
H38B C38 H38C . . 109.5
Cl1 C98 Cl2 . . 112.50(19)
Cl1 C98 H98A . . 109.1
Cl2 C98 H98A . . 109.1
Cl1 C98 H98B . . 109.1
Cl2 C98 H98B . . 109.1
H98A C98 H98B . . 107.8
Cl3 C99 Cl4 . . 110.61(18)
Cl3 C99 H99A . . 109.5
Cl4 C99 H99A . . 109.5
Cl3 C99 H99B . . 109.5
Cl4 C99 H99B . . 109.5
H99A C99 H99B . . 108.1
C95 C94 C93 . . 123.8(5)
C95 C94 H94 . . 118.1
C93 C94 H94 . . 118.1
C92 C91 H91A . . 109.5
C92 C91 H91B . . 109.5
H91A C91 H91B . . 109.5
C92 C91 H91C . . 109.5
H91A C91 H91C . . 109.5
H91B C91 H91C . . 109.5
C96 C95 C94 . . 117.7(6)
C96 C95 H95 . . 121.2
C94 C95 H95 . . 121.2
C97 C92 C91 . . 122.4(4)
C97 C92 C93 . . 118.3(4)
C91 C92 C93 . . 118.8(4)
C92 C97 C96 . . 121.7(4)
C92 C97 H97 . . 119.2
C96 C97 H97 . . 119.2
C94 C93 C92 . . 116.1(5)
C94 C93 H93 . . 121.9
C92 C93 H93 . . 121.9
C95 C96 C97 . . 121.8(5)
C95 C96 H96 . . 119.1
C97 C96 H96 . . 119.1

loop_
_geom_bond_atom_site_label_1
_geom_bond_atom_site_label_2
_geom_bond_site_symmetry_2
_geom_bond_distance
Ni2 N6 . 1.9198(19)
Ni2 N4 . 1.928(2)
Ni2 N5 . 1.9300(19)
Ni2 N3 . 1.9319(19)
N4 C19 . 1.383(3)
N4 C16 . 1.386(3)
N3 C14 . 1.381(3)
N3 C11 . 1.383(3)
O7 C62 . 1.360(3)
O7 C67 . 1.435(3)
N6 C29 . 1.377(3)
N6 C26 . 1.385(3)
N5 C21 . 1.381(3)
N5 C24 . 1.382(3)
O8 C66 . 1.366(3)
O8 C68 . 1.415(3)
O11 C86 . 1.372(3)
O11 C88 . 1.429(3)
O6 C52 . 1.365(3)
O6 C57 . 1.434(3)
O10 C76 . 1.357(3)
O10 C78 . 1.433(3)
C19 C20 . 1.382(3)
C19 C18 . 1.432(3)
O12 C82 . 1.371(3)
O12 C87 . 1.425(3)
C61 C66 . 1.394(4)
C61 C62 . 1.399(3)
C61 C20 . 1.495(3)
O9 C72 . 1.373(3)
O9 C77 . 1.432(4)
C21 C20 . 1.378(3)
C21 C22 . 1.437(3)
C16 C15 . 1.376(3)
C16 C17 . 1.433(3)
C11 C30 . 1.383(3)
C11 C12 . 1.436(3)
C81 C86 . 1.398(4)
C81 C82 . 1.399(4)
C81 C30 . 1.494(3)
C76 C75 . 1.403(3)
C76 C71 . 1.404(4)
O5 C56 . 1.363(3)
O5 C58 . 1.423(4)
C51 C52 . 1.399(4)
C51 C56 . 1.399(4)
C51 C15 . 1.498(3)
C63 C64 . 1.378(4)
C63 C62 . 1.398(4)
C63 H63 . 0.94(3)
C14 C15 . 1.384(3)
C14 C13 . 1.431(3)
C25 C26 . 1.384(3)
C25 C24 . 1.385(3)
C25 C71 . 1.491(3)
C71 C72 . 1.396(4)
C26 C27 . 1.435(3)
C24 C23 . 1.428(3)
C66 C65 . 1.390(4)
C27 C28 . 1.343(4)
C27 H27 . 0.91(3)
C29 C30 . 1.385(3)
C29 C28 . 1.432(3)
C18 C17 . 1.345(4)
C18 H18 . 0.92(3)
C13 C12 . 1.346(4)
C13 H13 . 0.90(3)
C82 C83 . 1.391(4)
C12 H12 . 0.89(3)
C86 C85 . 1.390(4)
C28 H28 . 0.96(3)
C23 C22 . 1.346(4)
C23 H23 . 0.92(3)
C64 C65 . 1.384(4)
C64 H64 . 0.91(3)
C17 H17 . 0.98(3)
C88 H88A . 0.9800
C88 H88B . 0.9800
C88 H88C . 0.9800
C74 C73 . 1.375(4)
C74 C75 . 1.385(4)
C74 H74 . 0.92(3)
C73 C72 . 1.400(4)
C73 H73 . 0.92(3)
C22 H22 . 0.93(3)
C52 C53 . 1.395(4)
C56 C55 . 1.401(4)
C75 H75 . 0.98(3)
C85 C84 . 1.381(4)
C85 H85 . 0.96(3)
C65 H65 . 0.90(3)
C67 H67A . 0.9800
C67 H67B . 0.9800
C67 H67C . 0.9800
C78 H78A . 0.9800
C78 H78B . 0.9800
C78 H78C . 0.9800
C54 C55 . 1.379(5)
C54 C53 . 1.383(5)
C54 H54 . 0.97(3)
C87 H87A . 0.9800
C87 H87B . 0.9800
C87 H87C . 0.9800
C53 H53 . 0.96(3)
C83 C84 . 1.383(4)
C83 H83 . 0.96(3)
C84 H84 . 0.95(3)
C57 H57A . 0.9800
C57 H57B . 0.9800
C57 H57C . 0.9800
C55 H55 . 0.89(4)
C77 H77A . 0.9800
C77 H77B . 0.9800
C77 H77C . 0.9800
C58 H58A . 0.9800
C58 H58B . 0.9800
C58 H58C . 0.9800
C68 H68A . 0.9800
C68 H68B . 0.9800
C68 H68C . 0.9800
Ni1 N1 . 1.9474(19)
Ni1 N1 3_756 1.9474(19)
Ni1 N2 . 1.9554(19)
Ni1 N2 3_756 1.9554(19)
O1 C32 . 1.361(3)
O1 C37 . 1.435(3)
N2 C9 . 1.383(3)
N2 C6 . 1.384(3)
N1 C1 . 1.381(3)
N1 C4 . 1.384(3)
O3 C42 . 1.358(3)
O3 C47 . 1.435(3)
O4 C46 . 1.368(3)
O4 C48 . 1.428(3)
O2 C36 . 1.362(3)
O2 C38 . 1.430(3)
C4 C5 . 1.384(3)
C4 C3 . 1.433(3)
C31 C32 . 1.395(3)
C31 C36 . 1.396(4)
C31 C5 . 1.502(3)
C5 C6 . 1.380(3)
C6 C7 . 1.431(3)
C2 C3 . 1.347(3)
C2 C1 . 1.436(3)
C2 H2 . 0.95(3)
C9 C10 . 1.381(3)
C9 C8 . 1.435(3)
C41 C46 . 1.390(4)
C41 C42 . 1.395(3)
C41 C10 . 1.496(3)
C10 C1 3_756 1.385(3)
C1 C10 3_756 1.385(3)
C3 H3 . 0.93(3)
C7 C8 . 1.347(3)
C7 H7 . 0.93(3)
C32 C33 . 1.399(4)
C8 H8 . 0.96(3)
C46 C45 . 1.394(4)
C36 C35 . 1.397(4)
C34 C33 . 1.379(4)
C34 C35 . 1.381(4)
C34 H34 . 0.94(3)
C33 H33 . 0.90(3)
C42 C43 . 1.400(4)
C35 H35 . 0.95(3)
C37 H37A . 0.9800
C37 H37B . 0.9800
C37 H37C . 0.9800
C44 C43 . 1.377(4)
C44 C45 . 1.380(4)
C44 H44 . 0.91(3)
C43 H43 . 0.88(3)
C47 H47A . 0.9800
C47 H47B . 0.9800
C47 H47C . 0.9800
C45 H45 . 0.92(3)
C48 H48A . 0.9800
C48 H48B . 0.9800
C48 H48C . 0.9800
C38 H38A . 0.9800
C38 H38B . 0.9800
C38 H38C . 0.9800
Cl1 C98 . 1.745(4)
Cl2 C98 . 1.759(4)
C98 H98A . 0.9900
C98 H98B . 0.9900
Cl3 C99 . 1.757(4)
Cl4 C99 . 1.769(4)
C99 H99A . 0.9900
C99 H99B . 0.9900
C94 C95 . 1.403(9)
C94 C93 . 1.420(8)
C94 H94 . 0.9500
C91 C92 . 1.444(6)
C91 H91A . 0.9800
C91 H91B . 0.9800
C91 H91C . 0.9800
C95 C96 . 1.343(7)
C95 H95 . 0.9500
C92 C97 . 1.377(6)
C92 C93 . 1.458(6)
C97 C96 . 1.412(6)
C97 H97 . 0.9500
C93 H93 . 0.9500
C96 H96 . 0.9500
